data_7218985
loop_
_publ_author_name
'Peng, Yu-Xin'
'Wang, Na'
'Dai, Yuan'
'Hu, Bin'
'Ma, Bin Bin'
'Huang, Wei'

_publ_section_title
;
 Simultaneous enhancement of fluorescence and solubility by N-alkylation
 and functionalization of 2-(2-thienyl)imidazo[4,5-f][1,10]-phenanthroline
 with heterocyclic bridges
;
_journal_name_full 'RSC Adv.'
_journal_paper_doi 10.1039/C4RA12627K
_journal_year 2014
_chemical_formula_moiety 'C26 H21 Cl3 N4 S2'
_chemical_formula_sum 'C26 H21 Cl3 N4 S2'
_chemical_formula_weight 559.94
_chemical_name_systematic
; 
 ? 
;
_space_group_IT_number 2
_symmetry_cell_setting triclinic
_symmetry_space_group_name_Hall '-P 1'
_symmetry_space_group_name_H-M 'P -1'
_atom_sites_solution_hydrogens geom
_atom_sites_solution_primary direct
_atom_sites_solution_secondary difmap
_audit_creation_method SHELXL-97
_cell_angle_alpha 71.990(3)
_cell_angle_beta 85.936(3)
_cell_angle_gamma 71.519(3)
_cell_formula_units_Z 2
_cell_length_a 9.3385(13)
_cell_length_b 12.1614(18)
_cell_length_c 12.8481(19)
_cell_measurement_reflns_used 4612
_cell_measurement_temperature 293(2)
_cell_measurement_theta_max 22.863
_cell_measurement_theta_min 2.305
_cell_volume 1315.5(3)
_computing_cell_refinement SMART
_computing_data_collection 'SMART (BRUKER 2000)'
_computing_data_reduction 'SAINT (BRUKER 2000)'
_computing_molecular_graphics SHELXTL
_computing_publication_material SHELXTL
_computing_structure_refinement SHELXTL
_computing_structure_solution 'SHELXTL (BRUKER 2000)'
_diffrn_ambient_temperature 291(2)
_diffrn_measured_fraction_theta_full 0.992
_diffrn_measured_fraction_theta_max 0.992
_diffrn_measurement_device_type 'BRUKER Smart Apex CCD area detector'
_diffrn_measurement_method '\f and \w scans'
_diffrn_radiation_monochromator graphite
_diffrn_radiation_source 'fine-focus sealed tube'
_diffrn_radiation_type MoK\a
_diffrn_radiation_wavelength 0.71073
_diffrn_reflns_av_R_equivalents 0.0163
_diffrn_reflns_av_sigmaI/netI 0.0366
_diffrn_reflns_limit_h_max 11
_diffrn_reflns_limit_h_min -8
_diffrn_reflns_limit_k_max 14
_diffrn_reflns_limit_k_min -14
_diffrn_reflns_limit_l_max 14
_diffrn_reflns_limit_l_min -15
_diffrn_reflns_number 7410
_diffrn_reflns_theta_full 25.00
_diffrn_reflns_theta_max 25.00
_diffrn_reflns_theta_min 1.67
_exptl_absorpt_coefficient_mu 0.530
_exptl_absorpt_correction_T_max 0.9489
_exptl_absorpt_correction_T_min 0.9391
_exptl_absorpt_correction_type multi-scan
_exptl_absorpt_process_details 'SADABS, BRUKER(2000)'
_exptl_crystal_colour yellow
_exptl_crystal_density_diffrn 1.414
_exptl_crystal_density_method 'not measured'
_exptl_crystal_description block
_exptl_crystal_F_000 576
_exptl_crystal_size_max 0.12
_exptl_crystal_size_mid 0.10
_exptl_crystal_size_min 0.10
_refine_diff_density_max 0.415
_refine_diff_density_min -0.229
_refine_diff_density_rms 0.043
_refine_ls_extinction_method none
_refine_ls_goodness_of_fit_ref 0.962
_refine_ls_hydrogen_treatment constr
_refine_ls_matrix_type full
_refine_ls_number_parameters 357
_refine_ls_number_reflns 4612
_refine_ls_number_restraints 6
_refine_ls_restrained_S_all 1.004
_refine_ls_R_factor_all 0.1232
_refine_ls_R_factor_gt 0.0680
_refine_ls_shift/su_max 0.000
_refine_ls_shift/su_mean 0.000
_refine_ls_structure_factor_coef Fsqd
_refine_ls_weighting_details 'calc w=1/[\s^2^(Fo^2^)+(0.0719P)^2^+0.6989P] where P=(Fo^2^+2Fc^2^)/3'
_refine_ls_weighting_scheme calc
_refine_ls_wR_factor_gt 0.1652
_refine_ls_wR_factor_ref 0.1876
_reflns_number_gt 2340
_reflns_number_total 4612
_reflns_threshold_expression >2sigma(I)
_cod_data_source_file c4ra12627k2.cif
_cod_data_source_block 10CHCl3
_cod_depositor_comments
;
The following automatic conversions were performed:

'_symmetry_cell_setting' value 'Triclinic' changed to 'triclinic'
according to
/usr/data/users/saulius/crontab/automatic-downloads/rss-feeds/RSC/lib/dictionaries/cif_core.dic
dictionary named 'cif_core.dic' version 2.4.2 from 2011-04-26.

Automatic conversion script
Id: cif_fix_values 2935 2014-11-11 08:27:57Z andrius 
;
_cod_original_sg_symbol_H-M P-1
_cod_database_code 7218985

loop_
_symmetry_equiv_pos_as_xyz
'x, y, z'
'-x, -y, -z'

loop_
_atom_site_label
_atom_site_type_symbol
_atom_site_fract_x
_atom_site_fract_y
_atom_site_fract_z
_atom_site_U_iso_or_equiv
_atom_site_adp_type
_atom_site_occupancy
_atom_site_symmetry_multiplicity
_atom_site_calc_flag
_atom_site_refinement_flags
C1 C 0.7151(5) 0.4353(4) 0.5859(4) 0.1046(14) Uani 1 1 d U
H1 H 0.6689 0.3746 0.6050 0.126 Uiso 1 1 calc R
C2 C 0.6856(5) 0.5170(5) 0.4815(4) 0.1072(14) Uani 1 1 d .
H2 H 0.6225 0.5107 0.4322 0.129 Uiso 1 1 calc R
C3 C 0.7529(5) 0.6084(4) 0.4526(4) 0.0976(13) Uani 1 1 d .
H3 H 0.7327 0.6661 0.3838 0.117 Uiso 1 1 calc R
C4 C 0.8505(4) 0.6137(4) 0.5265(3) 0.0816(11) Uani 1 1 d .
C5 C 0.9341(5) 0.6993(3) 0.5083(3) 0.0810(11) Uani 1 1 d .
C6 C 1.0310(5) 0.6950(4) 0.5864(3) 0.0835(11) Uani 1 1 d .
C7 C 1.0525(5) 0.6072(4) 0.6922(3) 0.0850(11) Uani 1 1 d .
C8 C 1.1454(6) 0.6026(4) 0.7732(3) 0.1073(15) Uani 1 1 d .
H8 H 1.1986 0.6583 0.7600 0.129 Uiso 1 1 calc R
C9 C 1.1598(6) 0.5155(5) 0.8737(4) 0.1166(16) Uani 1 1 d .
H9 H 1.2211 0.5112 0.9298 0.140 Uiso 1 1 calc R
C10 C 1.0779(6) 0.4339(5) 0.8877(4) 0.1139(16) Uani 1 1 d .
H10 H 1.0890 0.3735 0.9547 0.137 Uiso 1 1 calc R
C11 C 0.9733(5) 0.5227(3) 0.7157(3) 0.0790(10) Uani 1 1 d .
C12 C 0.8732(4) 0.5248(4) 0.6326(3) 0.0829(11) Uani 1 1 d .
C13 C 1.0443(5) 0.8416(4) 0.4468(3) 0.0854(11) Uani 1 1 d .
C14 C 1.0887(5) 0.9439(4) 0.3765(3) 0.0905(12) Uani 1 1 d .
C15 C 1.0321(6) 1.0298(4) 0.2796(4) 0.1133(16) Uani 1 1 d .
H15 H 0.9487 1.0331 0.2420 0.136 Uiso 1 1 calc R
C16 C 1.1146(7) 1.1136(4) 0.2428(4) 0.1162(17) Uani 1 1 d .
H16 H 1.0903 1.1775 0.1779 0.139 Uiso 1 1 calc R
C17 C 1.2312(6) 1.0931(4) 0.3094(4) 0.0966(13) Uani 1 1 d .
C18 C 1.3324(7) 1.1650(5) 0.2956(5) 0.1034(17) Uani 1 1 d U
C19 C 1.421(3) 1.1656(17) 0.3667(16) 0.139(8) Uani 0.742(6) 1 d P
H19 H 1.4357 1.1130 0.4380 0.167 Uiso 0.742(6) 1 d PR
C19' C 1.313(6) 1.282(4) 0.195(5) 0.139(8) Uani 0.258(6) 1 d PU
H19' H 1.2420 1.3205 0.1370 0.167 Uiso 0.258(6) 1 calc PR
C20 C 1.5184(6) 1.2455(5) 0.3354(5) 0.1315(19) Uani 1 1 d D
H20 H 1.5962 1.2551 0.3696 0.158 Uiso 1 1 d R
C21 C 1.4675(7) 1.3119(6) 0.2268(5) 0.157(2) Uani 1 1 d D
H21 H 1.5046 1.3746 0.1871 0.188 Uiso 1 1 d R
C22 C 0.8798(5) 0.8239(4) 0.3032(4) 0.1048(13) Uani 1 1 d U
H22A H 0.9423 0.8613 0.2496 0.126 Uiso 1 1 calc R
H22B H 0.8811 0.7494 0.2898 0.126 Uiso 1 1 calc R
C23 C 0.7262(7) 0.9058(5) 0.2907(5) 0.148(2) Uani 1 1 d .
H23A H 0.7236 0.9775 0.3099 0.177 Uiso 1 1 calc R
H23B H 0.6620 0.8658 0.3402 0.177 Uiso 1 1 calc R
C24 C 0.6635(9) 0.9454(9) 0.1696(7) 0.221(4) Uani 1 1 d DU
H24A H 0.5549 0.9785 0.1735 0.265 Uiso 1 1 calc R
H24B H 0.6984 1.0137 0.1302 0.265 Uiso 1 1 calc R
C25 C 0.6864(14) 0.8702(11) 0.0952(12) 0.350(9) Uani 1 1 d DU
H25A H 0.7895 0.8514 0.0729 0.525 Uiso 1 1 calc R
H25B H 0.6204 0.9143 0.0318 0.525 Uiso 1 1 calc R
H25C H 0.6643 0.7961 0.1325 0.525 Uiso 1 1 calc R
C26 C 0.2429(6) 0.7238(5) 0.1019(4) 0.1227(17) Uani 1 1 d .
H26 H 0.1957 0.6718 0.1577 0.147 Uiso 1 1 d R
Cl1 Cl 0.2508(11) 0.8353(8) 0.1526(9) 0.158(3) Uani 0.523(12) 1 d P
Cl2 Cl 0.1720(16) 0.7695(9) -0.0263(4) 0.208(5) Uani 0.523(12) 1 d P
Cl3 Cl 0.4471(9) 0.6392(4) 0.1021(10) 0.215(5) Uani 0.523(12) 1 d P
Cl1' Cl 0.0843(7) 0.8329(8) 0.0164(8) 0.189(4) Uani 0.477(12) 1 d P
Cl2' Cl 0.3584(14) 0.6402(8) 0.0338(8) 0.230(4) Uani 0.477(12) 1 d P
Cl3' Cl 0.316(2) 0.8028(14) 0.1505(10) 0.233(6) Uani 0.477(12) 1 d P
N1 N 0.8039(4) 0.4372(3) 0.6602(3) 0.0915(10) Uani 1 1 d U
N2 N 0.9867(4) 0.4358(3) 0.8138(3) 0.0936(10) Uani 1 1 d .
N3 N 0.9446(4) 0.7939(3) 0.4177(3) 0.0904(10) Uani 1 1 d U
N4 N 1.0999(4) 0.7835(3) 0.5475(3) 0.0923(10) Uani 1 1 d .
S1 S 1.24277(14) 0.96830(11) 0.42105(9) 0.1030(5) Uani 1 1 d .
S2 S 1.3441(5) 1.2711(5) 0.1774(4) 0.1545(18) Uani 0.742(6) 1 d P
S1' S 1.449(2) 1.1415(13) 0.4000(12) 0.113(3) Uani 0.258(6) 1 d P

loop_
_atom_site_aniso_label
_atom_site_aniso_U_11
_atom_site_aniso_U_22
_atom_site_aniso_U_33
_atom_site_aniso_U_23
_atom_site_aniso_U_13
_atom_site_aniso_U_12
C1 0.083(3) 0.106(4) 0.123(4) -0.016(3) 0.019(3) -0.048(3)
C2 0.084(3) 0.126(4) 0.117(4) -0.026(3) 0.004(3) -0.050(3)
C3 0.080(3) 0.107(3) 0.098(3) -0.010(3) 0.004(2) -0.039(3)
C4 0.075(2) 0.085(3) 0.084(3) -0.020(2) 0.018(2) -0.033(2)
C5 0.096(3) 0.072(3) 0.074(2) -0.017(2) 0.023(2) -0.034(2)
C6 0.111(3) 0.081(3) 0.069(2) -0.023(2) 0.020(2) -0.048(2)
C7 0.115(3) 0.087(3) 0.067(2) -0.021(2) 0.018(2) -0.055(3)
C8 0.152(4) 0.117(4) 0.073(3) -0.017(3) 0.013(3) -0.084(3)
C9 0.163(5) 0.122(4) 0.081(3) -0.016(3) 0.004(3) -0.080(4)
C10 0.164(5) 0.112(4) 0.075(3) -0.007(3) 0.009(3) -0.077(4)
C11 0.097(3) 0.078(3) 0.068(2) -0.022(2) 0.022(2) -0.040(2)
C12 0.079(2) 0.081(3) 0.088(3) -0.020(2) 0.028(2) -0.034(2)
C13 0.117(3) 0.075(3) 0.074(3) -0.023(2) 0.021(2) -0.046(2)
C14 0.128(3) 0.079(3) 0.074(3) -0.023(2) 0.025(2) -0.050(3)
C15 0.175(5) 0.094(3) 0.083(3) -0.012(3) 0.005(3) -0.075(3)
C16 0.190(5) 0.091(3) 0.077(3) -0.014(3) 0.022(3) -0.072(4)
C17 0.132(4) 0.079(3) 0.085(3) -0.021(2) 0.035(3) -0.052(3)
C18 0.124(4) 0.086(3) 0.097(4) -0.019(3) 0.032(3) -0.044(3)
C19 0.160(15) 0.072(6) 0.157(14) -0.007(5) 0.077(11) -0.041(7)
C19' 0.160(15) 0.072(6) 0.157(14) -0.007(5) 0.077(11) -0.041(7)
C20 0.127(4) 0.112(4) 0.149(5) -0.017(4) 0.040(4) -0.058(4)
C21 0.161(5) 0.129(5) 0.161(6) 0.014(4) 0.030(4) -0.080(4)
C22 0.114(4) 0.101(3) 0.097(3) -0.019(3) 0.015(2) -0.043(3)
C23 0.143(5) 0.110(4) 0.148(5) -0.014(4) 0.016(4) -0.009(4)
C24 0.162(6) 0.257(11) 0.164(7) -0.030(6) -0.046(5) 0.023(7)
C25 0.282(14) 0.354(18) 0.41(2) -0.176(14) -0.157(13) 0.004(11)
C26 0.158(5) 0.125(4) 0.108(4) -0.038(3) 0.050(3) -0.083(4)
Cl1 0.206(6) 0.160(4) 0.181(5) -0.110(4) 0.102(5) -0.121(4)
Cl2 0.340(12) 0.255(7) 0.103(3) -0.031(3) 0.015(4) -0.215(8)
Cl3 0.183(5) 0.131(3) 0.296(9) -0.043(4) 0.131(6) -0.048(3)
Cl1' 0.183(4) 0.199(6) 0.132(5) 0.052(4) 0.001(3) -0.087(4)
Cl2' 0.223(8) 0.286(8) 0.254(8) -0.168(7) 0.128(6) -0.121(7)
Cl3' 0.311(14) 0.314(13) 0.159(6) -0.051(7) 0.026(7) -0.238(12)
N1 0.084(2) 0.096(3) 0.099(3) -0.021(2) 0.0192(19) -0.047(2)
N2 0.122(3) 0.089(2) 0.075(2) -0.0157(19) 0.020(2) -0.053(2)
N3 0.110(3) 0.085(2) 0.0781(19) -0.0179(18) 0.0199(17) -0.042(2)
N4 0.139(3) 0.087(2) 0.065(2) -0.0171(18) 0.0146(19) -0.063(2)
S1 0.1246(10) 0.0883(8) 0.0909(8) -0.0034(6) 0.0227(7) -0.0531(7)
S2 0.164(3) 0.154(3) 0.127(2) 0.0234(19) 0.026(2) -0.093(3)
S1' 0.121(6) 0.095(6) 0.129(6) -0.022(5) 0.036(5) -0.061(5)

loop_
_atom_type_symbol
_atom_type_description
_atom_type_scat_dispersion_real
_atom_type_scat_dispersion_imag
_atom_type_scat_source
C C 0.0033 0.0016 'International Tables Vol C Tables 4.2.6.8 and 6.1.1.4'
H H 0.0000 0.0000 'International Tables Vol C Tables 4.2.6.8 and 6.1.1.4'
N N 0.0061 0.0033 'International Tables Vol C Tables 4.2.6.8 and 6.1.1.4'
S S 0.1246 0.1234 'International Tables Vol C Tables 4.2.6.8 and 6.1.1.4'
Cl Cl 0.1484 0.1585 'International Tables Vol C Tables 4.2.6.8 and 6.1.1.4'

loop_
_geom_angle_atom_site_label_1
_geom_angle_atom_site_label_2
_geom_angle_atom_site_label_3
_geom_angle
N1 C1 C2 124.8(4)
N1 C1 H1 117.6
C2 C1 H1 117.6
C1 C2 C3 118.0(5)
C1 C2 H2 121.0
C3 C2 H2 121.0
C2 C3 C4 120.0(4)
C2 C3 H3 120.0
C4 C3 H3 120.0
C3 C4 C12 117.6(4)
C3 C4 C5 127.1(4)
C12 C4 C5 115.3(4)
C6 C5 N3 105.3(3)
C6 C5 C4 122.6(4)
N3 C5 C4 132.0(4)
N4 C6 C5 111.1(4)
N4 C6 C7 126.9(4)
C5 C6 C7 122.0(4)
C8 C7 C11 118.2(4)
C8 C7 C6 123.5(4)
C11 C7 C6 118.3(4)
C9 C8 C7 120.1(4)
C9 C8 H8 119.9
C7 C8 H8 119.9
C8 C9 C10 116.9(5)
C8 C9 H9 121.5
C10 C9 H9 121.5
N2 C10 C9 125.1(4)
N2 C10 H10 117.4
C9 C10 H10 117.4
N2 C11 C7 122.5(4)
N2 C11 C12 117.4(3)
C7 C11 C12 120.0(4)
N1 C12 C4 121.6(4)
N1 C12 C11 116.6(4)
C4 C12 C11 121.7(4)
N4 C13 N3 112.6(3)
N4 C13 C14 122.1(4)
N3 C13 C14 125.2(4)
C15 C14 C13 133.3(4)
C15 C14 S1 110.2(3)
C13 C14 S1 116.5(3)
C14 C15 C16 112.4(5)
C14 C15 H15 123.8
C16 C15 H15 123.8
C17 C16 C15 114.4(4)
C17 C16 H16 122.8
C15 C16 H16 122.8
C16 C17 C18 127.2(5)
C16 C17 S1 110.2(3)
C18 C17 S1 122.6(4)
C19 C18 C17 128.6(9)
C19 C18 C19' 109(3)
C17 C18 C19' 121(2)
C19 C18 S2 108.2(8)
C17 C18 S2 123.1(5)
C19' C18 S2 12.2(19)
C19 C18 S1' 9.7(10)
C17 C18 S1' 119.8(4)
C19' C18 S1' 118(2)
S2 C18 S1' 117.0(5)
C18 C19 C20 120.3(12)
C18 C19 H19 123.9
C20 C19 H19 115.6
C18 C19' C21 95(3)
C18 C19' H19' 132.4
C21 C19' H19' 132.4
C21 C20 C19 101.1(9)
C21 C20 S1' 118.3(8)
C19 C20 S1' 17.5(11)
C21 C20 H20 123.6
C19 C20 H20 135.3
S1' C20 H20 117.9
C20 C21 S2 116.1(4)
C20 C21 C19' 111.2(17)
S2 C21 C19' 12.3(18)
C20 C21 H21 120.4
S2 C21 H21 123.5
C19' C21 H21 127.2
C23 C22 N3 111.2(4)
C23 C22 H22A 109.4
N3 C22 H22A 109.4
C23 C22 H22B 109.4
N3 C22 H22B 109.4
H22A C22 H22B 108.0
C22 C23 C24 111.2(5)
C22 C23 H23A 109.4
C24 C23 H23A 109.4
C22 C23 H23B 109.4
C24 C23 H23B 109.4
H23A C23 H23B 108.0
C25 C24 C23 128.2(9)
C25 C24 H24A 105.3
C23 C24 H24A 105.3
C25 C24 H24B 105.3
C23 C24 H24B 105.3
H24A C24 H24B 106.0
C24 C25 H25A 109.5
C24 C25 H25B 109.5
H25A C25 H25B 109.5
C24 C25 H25C 109.5
H25A C25 H25C 109.5
H25B C25 H25C 109.5
Cl3' C26 Cl2' 115.3(6)
Cl3' C26 Cl2 124.0(6)
Cl2' C26 Cl2 72.0(4)
Cl3' C26 Cl1 21.1(8)
Cl2' C26 Cl1 134.7(5)
Cl2 C26 Cl1 116.2(6)
Cl3' C26 Cl1' 105.3(6)
Cl2' C26 Cl1' 111.1(5)
Cl2 C26 Cl1' 39.1(3)
Cl1 C26 Cl1' 88.1(6)
Cl3' C26 Cl3 79.3(6)
Cl2' C26 Cl3 41.1(3)
Cl2 C26 Cl3 108.5(4)
Cl1 C26 Cl3 100.5(5)
Cl1' C26 Cl3 144.0(4)
Cl3' C26 H26 113.1
Cl2' C26 H26 108.4
Cl2 C26 H26 116.1
Cl1 C26 H26 106.4
Cl1' C26 H26 102.9
Cl3 C26 H26 107.9
C1 N1 C12 118.0(4)
C10 N2 C11 117.1(4)
C13 N3 C5 106.3(3)
C13 N3 C22 126.6(3)
C5 N3 C22 126.4(4)
C13 N4 C6 104.7(3)
C17 S1 C14 92.8(2)
C21 S2 C18 94.0(4)
C20 S1' C18 94.4(6)
C20 S1' H19 150.2
C18 S1' H19 112.5

loop_
_geom_bond_atom_site_label_1
_geom_bond_atom_site_label_2
_geom_bond_distance
C1 N1 1.319(5)
C1 C2 1.384(6)
C1 H1 0.9300
C2 C3 1.387(6)
C2 H2 0.9300
C3 C4 1.391(5)
C3 H3 0.9300
C4 C12 1.434(5)
C4 C5 1.445(5)
C5 C6 1.376(5)
C5 N3 1.384(5)
C6 N4 1.372(5)
C6 C7 1.426(5)
C7 C8 1.378(6)
C7 C11 1.398(5)
C8 C9 1.377(6)
C8 H8 0.9300
C9 C10 1.398(6)
C9 H9 0.9300
C10 N2 1.310(5)
C10 H10 0.9300
C11 N2 1.355(5)
C11 C12 1.457(5)
C12 N1 1.360(5)
C13 N4 1.319(5)
C13 N3 1.367(5)
C13 C14 1.455(5)
C14 C15 1.364(6)
C14 S1 1.726(4)
C15 C16 1.415(6)
C15 H15 0.9300
C16 C17 1.345(6)
C16 H16 0.9300
C17 C18 1.446(7)
C17 S1 1.716(4)
C18 C19 1.28(2)
C18 C19' 1.57(5)
C18 S2 1.684(7)
C18 S1' 1.685(18)
C19 C20 1.49(2)
C19 H19 0.9300
C19' C21 1.70(6)
C19' H19' 0.9300
C20 C21 1.407(6)
C20 S1' 1.582(12)
C20 H20 0.9300
C21 S2 1.624(9)
C21 H21 0.9300
C22 C23 1.450(6)
C22 N3 1.522(5)
C22 H22A 0.9700
C22 H22B 0.9700
C23 C24 1.575(9)
C23 H23A 0.9700
C23 H23B 0.9700
C24 C25 1.477(8)
C24 H24A 0.9700
C24 H24B 0.9700
C25 H25A 0.9600
C25 H25B 0.9600
C25 H25C 0.9600
C26 Cl3' 1.620(12)
C26 Cl2' 1.638(8)
C26 Cl2 1.677(7)
C26 Cl1 1.699(9)
C26 Cl1' 1.801(8)
C26 Cl3 1.858(9)
C26 H26 0.9800
S1' H19 0.5363

loop_
_geom_torsion_atom_site_label_1
_geom_torsion_atom_site_label_2
_geom_torsion_atom_site_label_3
_geom_torsion_atom_site_label_4
_geom_torsion
N1 C1 C2 C3 -0.5(7)
C1 C2 C3 C4 2.0(7)
C2 C3 C4 C12 -2.1(6)
C2 C3 C4 C5 177.4(4)
C3 C4 C5 C6 -178.4(4)
C12 C4 C5 C6 1.1(6)
C3 C4 C5 N3 -1.5(7)
C12 C4 C5 N3 178.1(4)
N3 C5 C6 N4 0.3(4)
C4 C5 C6 N4 177.9(3)
N3 C5 C6 C7 -179.4(4)
C4 C5 C6 C7 -1.8(6)
N4 C6 C7 C8 2.2(7)
C5 C6 C7 C8 -178.2(4)
N4 C6 C7 C11 -178.9(4)
C5 C6 C7 C11 0.8(6)
C11 C7 C8 C9 0.7(7)
C6 C7 C8 C9 179.6(4)
C7 C8 C9 C10 0.6(8)
C8 C9 C10 N2 -1.6(8)
C8 C7 C11 N2 -1.2(6)
C6 C7 C11 N2 179.8(4)
C8 C7 C11 C12 179.7(4)
C6 C7 C11 C12 0.7(6)
C3 C4 C12 N1 0.9(6)
C5 C4 C12 N1 -178.7(3)
C3 C4 C12 C11 180.0(4)
C5 C4 C12 C11 0.3(5)
N2 C11 C12 N1 -1.3(5)
C7 C11 C12 N1 177.8(4)
N2 C11 C12 C4 179.6(3)
C7 C11 C12 C4 -1.3(6)
N4 C13 C14 C15 -167.2(5)
N3 C13 C14 C15 13.7(8)
N4 C13 C14 S1 11.6(5)
N3 C13 C14 S1 -167.5(3)
C13 C14 C15 C16 179.2(4)
S1 C14 C15 C16 0.3(5)
C14 C15 C16 C17 -0.2(7)
C15 C16 C17 C18 -177.9(5)
C15 C16 C17 S1 0.0(6)
C16 C17 C18 C19 162.8(15)
S1 C17 C18 C19 -14.9(17)
C16 C17 C18 C19' 0(2)
S1 C17 C18 C19' -177(2)
C16 C17 C18 S2 -13.9(8)
S1 C17 C18 S2 168.4(4)
C16 C17 C18 S1' 167.7(9)
S1 C17 C18 S1' -10.0(10)
C17 C18 C19 C20 179.1(9)
C19' C18 C19 C20 -17(3)
S2 C18 C19 C20 -4(2)
S1' C18 C19 C20 153(12)
C19 C18 C19' C21 17(3)
C17 C18 C19' C21 -177.1(9)
S2 C18 C19' C21 -72(11)
S1' C18 C19' C21 15(3)
C18 C19 C20 C21 6(2)
C18 C19 C20 S1' -164(7)
C19 C20 C21 S2 -5.1(12)
S1' C20 C21 S2 -1.7(11)
C19 C20 C21 C19' 7(2)
S1' C20 C21 C19' 11(2)
C18 C19' C21 C20 -15(3)
C18 C19' C21 S2 101(9)
N3 C22 C23 C24 175.4(6)
C22 C23 C24 C25 39.4(14)
C2 C1 N1 C12 -0.7(7)
C4 C12 N1 C1 0.5(6)
C11 C12 N1 C1 -178.6(4)
C9 C10 N2 C11 1.2(7)
C7 C11 N2 C10 0.3(6)
C12 C11 N2 C10 179.4(4)
N4 C13 N3 C5 1.3(5)
C14 C13 N3 C5 -179.5(4)
N4 C13 N3 C22 -169.1(4)
C14 C13 N3 C22 10.1(7)
C6 C5 N3 C13 -0.9(4)
C4 C5 N3 C13 -178.2(4)
C6 C5 N3 C22 169.5(4)
C4 C5 N3 C22 -7.8(7)
C23 C22 N3 C13 -102.5(5)
C23 C22 N3 C5 88.9(5)
N3 C13 N4 C6 -1.1(5)
C14 C13 N4 C6 179.7(4)
C5 C6 N4 C13 0.4(5)
C7 C6 N4 C13 -179.9(4)
C16 C17 S1 C14 0.1(4)
C18 C17 S1 C14 178.1(4)
C15 C14 S1 C17 -0.2(4)
C13 C14 S1 C17 -179.3(3)
C20 C21 S2 C18 3.2(6)
C19' C21 S2 C18 -66(8)
C19 C18 S2 C21 0.4(13)
C17 C18 S2 C21 177.7(5)
C19' C18 S2 C21 95(12)
S1' C18 S2 C21 -3.9(9)
C21 C20 S1' C18 -0.9(13)
C19 C20 S1' C18 10(5)
C19 C18 S1' C20 -22(10)
C17 C18 S1' C20 -178.3(6)
C19' C18 S1' C20 -11(2)
S2 C18 S1' C20 3.2(12)
